data_4309343
loop_
_publ_author_name
'Fu-Te Tsai'
'Show-Jen Chiou'
'Ming-Che Tsai'
'Ming-Li Tsai'
'Hsiao-Wen Huang'
'Ming-Hsi Chiang'
'Wen-Feng Liaw'

_publ_section_title
;
Dinitrosyl Iron Complexes (DNICs) [L2Fe(NO)2]- (L = Thiolate):
Interconversion among {Fe(NO)2}9 DNICs, {Fe(NO)2}10 DNICs, and [2Fe-2S]
Clusters, and the Critical Role of the Thiolate Ligands in Regulating NO
Release of DNICs
;
_journal_name_full 'Inorganic Chemistry'
_journal_page_first 5872
_journal_page_last 5881
_journal_paper_doi 10.1021/ic0505044
_journal_volume 44
_journal_year 2005
_chemical_formula_sum 'C50 H38 Fe N5 O2 P2 S4'
_chemical_formula_weight 986.92
_chemical_name_systematic
; 
 ? 
;
_space_group_IT_number 7
_symmetry_cell_setting monoclinic
_symmetry_space_group_name_Hall 'P -2yc'
_symmetry_space_group_name_H-M 'P 1 c 1'
_atom_sites_solution_hydrogens geom
_atom_sites_solution_primary direct
_atom_sites_solution_secondary difmap
_audit_creation_method SHELXL-97
_cell_angle_alpha 90.00
_cell_angle_beta 108.624(1)
_cell_angle_gamma 90.00
_cell_formula_units_Z 4
_cell_length_a 26.8264(11)
_cell_length_b 10.0284(4)
_cell_length_c 18.2538(7)
_cell_measurement_reflns_used 2627
_cell_measurement_temperature 150(1)
_cell_measurement_theta_max 19.79
_cell_measurement_theta_min 2.35
_cell_volume 4653.6(3)
_computing_cell_refinement 'Bruker SAINT'
_computing_data_collection 'Bruker SMART'
_computing_data_reduction 'Bruker SAINT'
_computing_molecular_graphics 'Bruker SHELXTL'
_computing_publication_material 'Bruker SHELXTL'
_computing_structure_refinement 'SHELXL-97 (Sheldrick, 1997)'
_computing_structure_solution 'SHELXS-97 (Sheldrick, 1990)'
_diffrn_ambient_temperature 150(1)
_diffrn_measured_fraction_theta_full 0.999
_diffrn_measured_fraction_theta_max 0.999
_diffrn_measurement_device_type 'BRUKER SMART ApexCCD area detector'
_diffrn_measurement_method 'omega scans'
_diffrn_radiation_monochromator graphite
_diffrn_radiation_source 'fine-focus sealed tube'
_diffrn_radiation_type MoK\a
_diffrn_radiation_wavelength 0.71073
_diffrn_reflns_av_R_equivalents 0.0831
_diffrn_reflns_av_sigmaI/netI 0.1286
_diffrn_reflns_limit_h_max 34
_diffrn_reflns_limit_h_min -34
_diffrn_reflns_limit_k_max 13
_diffrn_reflns_limit_k_min -13
_diffrn_reflns_limit_l_max 23
_diffrn_reflns_limit_l_min -23
_diffrn_reflns_number 44256
_diffrn_reflns_theta_full 27.50
_diffrn_reflns_theta_max 27.50
_diffrn_reflns_theta_min 0.80
_exptl_absorpt_coefficient_mu 0.527
_exptl_absorpt_correction_T_max 0.9690
_exptl_absorpt_correction_T_min 0.8168
_exptl_absorpt_correction_type multi-scan
_exptl_crystal_colour dark-brown
_exptl_crystal_density_diffrn 1.317
_exptl_crystal_density_meas 0
_exptl_crystal_density_method 'not measured'
_exptl_crystal_description rod
_exptl_crystal_F_000 1908
_exptl_crystal_size_max 0.40
_exptl_crystal_size_mid 0.10
_exptl_crystal_size_min 0.06
_refine_diff_density_max 0.545
_refine_diff_density_min -0.379
_refine_diff_density_rms 0.080
_refine_ls_abs_structure_details 'Flack H D (1983), Acta Cryst. A39, 876-881'
_refine_ls_abs_structure_Flack 0.000(17)
_refine_ls_extinction_method none
_refine_ls_goodness_of_fit_ref 1.028
_refine_ls_hydrogen_treatment mixed
_refine_ls_matrix_type full
_refine_ls_number_parameters 1153
_refine_ls_number_reflns 20422
_refine_ls_number_restraints 2
_refine_ls_restrained_S_all 1.028
_refine_ls_R_factor_all 0.1049
_refine_ls_R_factor_gt 0.0629
_refine_ls_shift/su_max 0.001
_refine_ls_shift/su_mean 0.000
_refine_ls_structure_factor_coef Fsqd
_refine_ls_weighting_details 'calc w=1/[\s^2^(Fo^2^)+(0.0507P)^2^+0.0280P] where P=(Fo^2^+2Fc^2^)/3'
_refine_ls_weighting_scheme calc
_refine_ls_wR_factor_gt 0.1154
_refine_ls_wR_factor_ref 0.1465
_reflns_number_gt 13902
_reflns_number_total 20422
_reflns_threshold_expression >2sigma(I)
_cod_data_source_file ic0505044si20050405_050731.cif
_cod_data_source_block ic10468
_cod_depositor_comments
;
The following automatic conversions were performed:
'_symmetry_cell_setting' value 'Monoclinic' changed to 'monoclinic'
according to '/home/saulius/struct/CIF-dictionaries/cif_core.dic'
dictionary named 'cif_core.dic' version 2.4.1 from 2010-06-29.

Automatic conversion script
Id: cif_fix_enum 1527 2010-12-29 10:47:43Z saulius 
;
_cod_database_code 4309343

loop_
_symmetry_equiv_pos_as_xyz
'x, y, z'
'x, -y, z+1/2'

loop_
_atom_site_label
_atom_site_type_symbol
_atom_site_fract_x
_atom_site_fract_y
_atom_site_fract_z
_atom_site_U_iso_or_equiv
_atom_site_adp_type
_atom_site_occupancy
_atom_site_symmetry_multiplicity
_atom_site_calc_flag
_atom_site_refinement_flags
_atom_site_disorder_assembly
_atom_site_disorder_group
Fe1 Fe 0.26651(3) -0.02722(8) 0.64999(5) 0.0275(2) Uani 1 1 d . . .
S1 S 0.17670(6) -0.00834(15) 0.60010(9) 0.0290(4) Uani 1 1 d . . .
S2 S 0.20475(6) 0.08821(16) 0.45810(9) 0.0313(4) Uani 1 1 d . . .
S3 S 0.30644(6) 0.17514(16) 0.68668(9) 0.0303(4) Uani 1 1 d . . .
S4 S 0.24922(6) 0.14367(15) 0.80750(10) 0.0309(4) Uani 1 1 d . . .
N1 N 0.2927(2) -0.0814(5) 0.5828(3) 0.0313(12) Uani 1 1 d . . .
N2 N 0.27356(18) -0.1278(5) 0.7262(3) 0.0269(11) Uani 1 1 d . . .
N5 N 0.10898(18) 0.0574(5) 0.4618(3) 0.0236(11) Uani 1 1 d . . .
N6 N 0.29966(18) 0.3574(5) 0.7891(3) 0.0260(11) Uani 1 1 d . . .
O1 O 0.31270(18) -0.1353(4) 0.5423(3) 0.0387(11) Uani 1 1 d . . .
O2 O 0.27951(18) -0.2137(5) 0.7719(3) 0.0419(12) Uani 1 1 d . . .
C1 C 0.1575(2) 0.0442(6) 0.5041(4) 0.0279(14) Uani 1 1 d . . .
C2 C 0.1525(2) 0.1252(6) 0.3747(3) 0.0259(13) Uani 1 1 d . . .
C3 C 0.1538(3) 0.1675(6) 0.3026(4) 0.0335(15) Uani 1 1 d . . .
H3A H 0.1863 0.1821 0.2934 0.040 Uiso 1 1 calc R . .
C4 C 0.1060(3) 0.1877(6) 0.2445(4) 0.0331(15) Uani 1 1 d . . .
H4A H 0.1060 0.2162 0.1949 0.040 Uiso 1 1 calc R . .
C5 C 0.0586(3) 0.1671(6) 0.2577(4) 0.0342(15) Uani 1 1 d . . .
H5A H 0.0265 0.1817 0.2172 0.041 Uiso 1 1 calc R . .
C6 C 0.0575(2) 0.1257(6) 0.3286(3) 0.0272(14) Uani 1 1 d . . .
H6A H 0.0248 0.1125 0.3374 0.033 Uiso 1 1 calc R . .
C7 C 0.1047(2) 0.1028(5) 0.3880(3) 0.0240(13) Uani 1 1 d . . .
C8 C 0.2877(2) 0.2375(6) 0.7635(3) 0.0236(13) Uani 1 1 d . . .
C9 C 0.2490(2) 0.2811(6) 0.8662(3) 0.0281(14) Uani 1 1 d . . .
C10 C 0.2242(2) 0.2956(6) 0.9219(3) 0.0316(15) Uani 1 1 d . . .
H10A H 0.2052 0.2241 0.9345 0.038 Uiso 1 1 calc R . .
C11 C 0.2282(2) 0.4169(7) 0.9579(4) 0.0360(16) Uani 1 1 d . . .
H11A H 0.2111 0.4296 0.9956 0.043 Uiso 1 1 calc R . .
C12 C 0.2567(3) 0.5228(7) 0.9407(4) 0.0386(17) Uani 1 1 d . . .
H12A H 0.2595 0.6051 0.9675 0.046 Uiso 1 1 calc R . .
C13 C 0.2811(2) 0.5071(6) 0.8837(4) 0.0331(15) Uani 1 1 d . . .
H13A H 0.2996 0.5789 0.8703 0.040 Uiso 1 1 calc R . .
C14 C 0.2776(2) 0.3849(6) 0.8477(3) 0.0266(13) Uani 1 1 d . . .
Fe2 Fe 0.74151(4) 0.60661(9) 0.68137(6) 0.0360(2) Uani 1 1 d . . .
S5 S 0.79578(6) 0.78842(18) 0.69985(9) 0.0365(4) Uani 1 1 d . . .
S6 S 0.77037(7) 0.74731(17) 0.52596(10) 0.0376(4) Uani 1 1 d . . .
S7 S 0.65628(6) 0.67641(17) 0.62799(10) 0.0381(4) Uani 1 1 d . . .
S8 S 0.68792(6) 0.81354(18) 0.78434(10) 0.0370(4) Uani 1 1 d . . .
N3 N 0.7552(2) 0.5018(6) 0.6190(3) 0.0407(14) Uani 1 1 d . . .
N4 N 0.7529(3) 0.5494(7) 0.7717(4) 0.0613(19) Uani 1 1 d . . .
N7 N 0.8076(2) 0.9663(5) 0.5975(3) 0.0334(13) Uani 1 1 d . . .
N8 N 0.5902(2) 0.7552(5) 0.7040(3) 0.0358(13) Uani 1 1 d . . .
O3 O 0.76853(18) 0.4130(5) 0.5863(3) 0.0494(13) Uani 1 1 d . . .
O4 O 0.7641(3) 0.4939(7) 0.8320(4) 0.102(3) Uani 1 1 d . . .
C15 C 0.7929(2) 0.8472(6) 0.6092(3) 0.0246(13) Uani 1 1 d . . .
C16 C 0.7840(3) 0.8776(7) 0.4722(4) 0.0343(16) Uani 1 1 d . . .
C17 C 0.7780(3) 0.8804(8) 0.3932(4) 0.053(2) Uani 1 1 d . . .
H17A H 0.7652 0.8048 0.3615 0.064 Uiso 1 1 calc R . .
C18 C 0.7909(3) 0.9937(9) 0.3633(5) 0.058(2) Uani 1 1 d . . .
H18A H 0.7870 0.9979 0.3098 0.070 Uiso 1 1 calc R . .
C19 C 0.8096(3) 1.1031(9) 0.4096(5) 0.057(2) Uani 1 1 d . . .
H19A H 0.8191 1.1806 0.3873 0.069 Uiso 1 1 calc R . .
C20 C 0.8150(2) 1.1037(8) 0.4885(5) 0.049(2) Uani 1 1 d . . .
H20A H 0.8263 1.1812 0.5192 0.059 Uiso 1 1 calc R . .
C21 C 0.8029(2) 0.9847(7) 0.5209(4) 0.0339(15) Uani 1 1 d . . .
C22 C 0.6390(2) 0.7473(6) 0.7030(4) 0.0285(14) Uani 1 1 d . . .
C23 C 0.6391(2) 0.8539(6) 0.8244(4) 0.0318(15) Uani 1 1 d . . .
C24 C 0.6445(3) 0.9092(7) 0.8959(4) 0.0409(17) Uani 1 1 d . . .
H24A H 0.6779 0.9361 0.9296 0.049 Uiso 1 1 calc R . .
C25 C 0.5997(3) 0.9237(7) 0.9165(4) 0.0457(19) Uani 1 1 d . . .
H25A H 0.6021 0.9625 0.9650 0.055 Uiso 1 1 calc R . .
C26 C 0.5515(3) 0.8833(7) 0.8683(5) 0.051(2) Uani 1 1 d . . .
H26A H 0.5214 0.8928 0.8845 0.061 Uiso 1 1 calc R . .
C27 C 0.5460(3) 0.8290(7) 0.7966(4) 0.0434(18) Uani 1 1 d . . .
H27A H 0.5124 0.8024 0.7636 0.052 Uiso 1 1 calc R . .
C28 C 0.5903(2) 0.8135(6) 0.7733(4) 0.0329(15) Uani 1 1 d . . .
P1 P 1.05199(5) 0.43040(14) 0.93882(8) 0.0173(3) Uani 1 1 d . . .
P2 P 0.97065(5) 0.27101(14) 0.97477(8) 0.0182(3) Uani 1 1 d . . .
N9 N 1.02530(17) 0.3045(4) 0.9638(3) 0.0207(10) Uani 1 1 d . . .
C29 C 1.1074(2) 0.4773(5) 1.0187(3) 0.0180(12) Uani 1 1 d . . .
C30 C 1.1327(2) 0.3751(6) 1.0685(3) 0.0206(12) Uani 1 1 d . . .
H30A H 1.1178 0.2883 1.0620 0.025 Uiso 1 1 calc R . .
C31 C 1.1796(2) 0.3992(6) 1.1275(3) 0.0265(13) Uani 1 1 d . . .
H31A H 1.1965 0.3289 1.1612 0.032 Uiso 1 1 calc R . .
C32 C 1.2018(2) 0.5260(6) 1.1371(3) 0.0288(14) Uani 1 1 d . . .
H32A H 1.2338 0.5428 1.1774 0.035 Uiso 1 1 calc R . .
C33 C 1.1767(2) 0.6275(6) 1.0875(3) 0.0279(14) Uani 1 1 d . . .
H33A H 1.1919 0.7141 1.0938 0.034 Uiso 1 1 calc R . .
C34 C 1.1297(2) 0.6044(6) 1.0284(3) 0.0259(13) Uani 1 1 d . . .
H34A H 1.1128 0.6750 0.9949 0.031 Uiso 1 1 calc R . .
C35 C 1.0764(2) 0.3822(5) 0.8616(3) 0.0185(12) Uani 1 1 d . . .
C36 C 1.0984(2) 0.4783(6) 0.8263(3) 0.0262(13) Uani 1 1 d . . .
H36A H 1.0989 0.5692 0.8411 0.031 Uiso 1 1 calc R . .
C37 C 1.1197(2) 0.4403(6) 0.7692(3) 0.0291(14) Uani 1 1 d . . .
H37A H 1.1343 0.5055 0.7443 0.035 Uiso 1 1 calc R . .
C38 C 1.1196(2) 0.3083(6) 0.7489(3) 0.0286(14) Uani 1 1 d . . .
H38A H 1.1345 0.2823 0.7104 0.034 Uiso 1 1 calc R . .
C39 C 1.0977(2) 0.2132(6) 0.7843(3) 0.0267(14) Uani 1 1 d . . .
H39A H 1.0974 0.1223 0.7695 0.032 Uiso 1 1 calc R . .
C40 C 1.0761(2) 0.2495(5) 0.8412(3) 0.0202(12) Uani 1 1 d . . .
H40A H 1.0614 0.1840 0.8658 0.024 Uiso 1 1 calc R . .
C41 C 1.0078(2) 0.5705(5) 0.9047(3) 0.0194(12) Uani 1 1 d . . .
C42 C 0.9772(2) 0.5743(6) 0.8268(3) 0.0263(13) Uani 1 1 d . . .
H42A H 0.9840 0.5133 0.7913 0.032 Uiso 1 1 calc R . .
C43 C 0.9372(2) 0.6663(6) 0.8015(4) 0.0303(14) Uani 1 1 d . . .
H43A H 0.9167 0.6695 0.7484 0.036 Uiso 1 1 calc R . .
C44 C 0.9271(2) 0.7527(6) 0.8526(4) 0.0288(14) Uani 1 1 d . . .
H44A H 0.8989 0.8143 0.8350 0.035 Uiso 1 1 calc R . .
C45 C 0.9568(2) 0.7520(6) 0.9287(4) 0.0296(14) Uani 1 1 d . . .
H45A H 0.9495 0.8137 0.9635 0.036 Uiso 1 1 calc R . .
C46 C 0.9975(2) 0.6616(5) 0.9553(3) 0.0200(12) Uani 1 1 d . . .
H46A H 1.0185 0.6619 1.0082 0.024 Uiso 1 1 calc R . .
C47 C 0.9779(2) 0.1207(5) 1.0296(3) 0.0203(12) Uani 1 1 d . . .
C48 C 0.9381(2) 0.0806(6) 1.0585(3) 0.0283(14) Uani 1 1 d . . .
H48A H 0.9059 0.1286 1.0447 0.034 Uiso 1 1 calc R . .
C49 C 0.9450(2) -0.0278(6) 1.1069(4) 0.0343(15) Uani 1 1 d . . .
H49A H 0.9176 -0.0555 1.1259 0.041 Uiso 1 1 calc R . .
C50 C 0.9919(2) -0.0959(6) 1.1274(3) 0.0319(15) Uani 1 1 d . . .
H50A H 0.9974 -0.1682 1.1628 0.038 Uiso 1 1 calc R . .
C51 C 1.0311(2) -0.0606(6) 1.0975(4) 0.0304(14) Uani 1 1 d . . .
H51A H 1.0627 -0.1108 1.1105 0.036 Uiso 1 1 calc R . .
C52 C 1.0243(2) 0.0482(6) 1.0483(3) 0.0251(13) Uani 1 1 d . . .
H52A H 1.0512 0.0729 1.0275 0.030 Uiso 1 1 calc R . .
C53 C 0.9498(2) 0.3929(5) 1.0316(3) 0.0199(12) Uani 1 1 d . . .
C54 C 0.8982(2) 0.4253(6) 1.0221(4) 0.0330(15) Uani 1 1 d . . .
H54A H 0.8707 0.3838 0.9824 0.040 Uiso 1 1 calc R . .
C55 C 0.8862(3) 0.5180(7) 1.0701(4) 0.0453(18) Uani 1 1 d . . .
H55A H 0.8505 0.5404 1.0627 0.054 Uiso 1 1 calc R . .
C56 C 0.9249(3) 0.5769(7) 1.1276(5) 0.048(2) Uani 1 1 d . . .
H56A H 0.9163 0.6418 1.1596 0.057 Uiso 1 1 calc R . .
C57 C 0.9764(3) 0.5430(6) 1.1396(4) 0.0364(16) Uani 1 1 d . . .
H57A H 1.0034 0.5827 1.1809 0.044 Uiso 1 1 calc R . .
C58 C 0.9893(2) 0.4507(5) 1.0917(3) 0.0249(13) Uani 1 1 d . . .
H58A H 1.0251 0.4275 1.1001 0.030 Uiso 1 1 calc R . .
C59 C 0.9196(2) 0.2479(6) 0.8841(3) 0.0229(13) Uani 1 1 d . . .
C60 C 0.8895(2) 0.3534(7) 0.8432(4) 0.0327(15) Uani 1 1 d . . .
H60A H 0.8925 0.4394 0.8659 0.039 Uiso 1 1 calc R . .
C61 C 0.8557(2) 0.3324(7) 0.7698(3) 0.0377(17) Uani 1 1 d . . .
H61A H 0.8353 0.4048 0.7424 0.045 Uiso 1 1 calc R . .
C62 C 0.8507(2) 0.2107(7) 0.7353(4) 0.0365(16) Uani 1 1 d . . .
H62A H 0.8264 0.1984 0.6849 0.044 Uiso 1 1 calc R . .
C63 C 0.8808(3) 0.1052(7) 0.7734(4) 0.0400(17) Uani 1 1 d . . .
H63A H 0.8779 0.0207 0.7489 0.048 Uiso 1 1 calc R . .
P3 P 0.54911(6) 0.27620(15) 0.66530(9) 0.0226(3) Uani 1 1 d . . .
P4 P 0.46280(6) 0.44650(15) 0.56937(8) 0.0209(3) Uani 1 1 d . . .
N10 N 0.52047(18) 0.4024(4) 0.6180(3) 0.0248(11) Uani 1 1 d . . .
C64 C 0.9154(2) 0.1225(6) 0.8477(4) 0.0288(14) Uani 1 1 d . . .
H64A H 0.9362 0.0498 0.8741 0.035 Uiso 1 1 calc R . .
C65 C 0.5816(2) 0.3228(6) 0.7642(3) 0.0241(13) Uani 1 1 d . . .
C66 C 0.5946(3) 0.4561(6) 0.7819(4) 0.0431(18) Uani 1 1 d . . .
H66A H 0.5841 0.5220 0.7425 0.052 Uiso 1 1 calc R . .
C67 C 0.6225(3) 0.4916(7) 0.8556(4) 0.051(2) Uani 1 1 d . . .
H67A H 0.6305 0.5830 0.8674 0.061 Uiso 1 1 calc R . .
C68 C 0.6393(3) 0.3988(6) 0.9130(4) 0.0432(18) Uani 1 1 d . . .
H68A H 0.6591 0.4257 0.9639 0.052 Uiso 1 1 calc R . .
C69 C 0.6274(3) 0.2661(7) 0.8971(4) 0.0385(16) Uani 1 1 d . . .
H69A H 0.6391 0.2012 0.9368 0.046 Uiso 1 1 calc R . .
C70 C 0.5983(2) 0.2277(6) 0.8228(4) 0.0295(14) Uani 1 1 d . . .
H70A H 0.5897 0.1364 0.8117 0.035 Uiso 1 1 calc R . .
C71 C 0.6013(2) 0.2246(6) 0.6302(3) 0.0246(13) Uani 1 1 d . . .
C72 C 0.6161(2) 0.3067(6) 0.5790(3) 0.0271(14) Uani 1 1 d . . .
H72A H 0.5958 0.3831 0.5575 0.033 Uiso 1 1 calc R . .
C73 C 0.6605(2) 0.2758(6) 0.5599(3) 0.0302(14) Uani 1 1 d . . .
H73A H 0.6704 0.3310 0.5245 0.036 Uiso 1 1 calc R . .
C74 C 0.6907(2) 0.1660(6) 0.5914(4) 0.0327(15) Uani 1 1 d . . .
H74A H 0.7220 0.1482 0.5794 0.039 Uiso 1 1 calc R . .
C75 C 0.6757(3) 0.0829(7) 0.6398(4) 0.0382(17) Uani 1 1 d . . .
H75A H 0.6959 0.0054 0.6596 0.046 Uiso 1 1 calc R . .
C76 C 0.6313(3) 0.1111(6) 0.6602(4) 0.0384(16) Uani 1 1 d . . .
H76A H 0.6213 0.0536 0.6945 0.046 Uiso 1 1 calc R . .
C77 C 0.5065(2) 0.1373(6) 0.6640(3) 0.0235(13) Uani 1 1 d . . .
C78 C 0.5002(2) 0.0322(6) 0.6118(4) 0.0317(15) Uani 1 1 d . . .
H78A H 0.5219 0.0277 0.5796 0.038 Uiso 1 1 calc R . .
C79 C 0.4633(3) -0.0647(6) 0.6065(4) 0.0355(16) Uani 1 1 d . . .
H79A H 0.4590 -0.1357 0.5705 0.043 Uiso 1 1 calc R . .
C80 C 0.4320(2) -0.0579(6) 0.6545(4) 0.0375(17) Uani 1 1 d . . .
H80A H 0.4065 -0.1251 0.6516 0.045 Uiso 1 1 calc R . .
C81 C 0.4379(2) 0.0460(6) 0.7061(4) 0.0315(15) Uani 1 1 d . . .
H81A H 0.4166 0.0498 0.7388 0.038 Uiso 1 1 calc R . .
C82 C 0.4742(2) 0.1427(6) 0.7105(3) 0.0283(14) Uani 1 1 d . . .
H82A H 0.4775 0.2148 0.7455 0.034 Uiso 1 1 calc R . .
C83 C 0.4244(2) 0.3160(6) 0.5101(3) 0.0274(14) Uani 1 1 d . . .
C84 C 0.4396(3) 0.2707(6) 0.4481(4) 0.0345(15) Uani 1 1 d . . .
H84A H 0.4683 0.3122 0.4373 0.041 Uiso 1 1 calc R . .
C85 C 0.4138(3) 0.1676(7) 0.4027(4) 0.0454(18) Uani 1 1 d . . .
H85A H 0.4240 0.1386 0.3600 0.054 Uiso 1 1 calc R . .
C86 C 0.3730(3) 0.1065(7) 0.4194(5) 0.049(2) Uani 1 1 d . . .
H86A H 0.3555 0.0335 0.3887 0.058 Uiso 1 1 calc R . .
C87 C 0.3569(3) 0.1492(7) 0.4798(5) 0.050(2) Uani 1 1 d . . .
H87A H 0.3280 0.1075 0.4899 0.060 Uiso 1 1 calc R . .
C88 C 0.3836(2) 0.2553(6) 0.5265(4) 0.0340(15) Uani 1 1 d . . .
H88A H 0.3733 0.2844 0.5691 0.041 Uiso 1 1 calc R . .
C89 C 0.4277(2) 0.5099(6) 0.6307(3) 0.0246(13) Uani 1 1 d . . .
C90 C 0.3758(3) 0.5524(6) 0.5997(4) 0.0377(16) Uani 1 1 d . . .
H90A H 0.3590 0.5528 0.5453 0.045 Uiso 1 1 calc R . .
C91 C 0.3488(3) 0.5941(7) 0.6489(5) 0.0467(19) Uani 1 1 d . . .
H91A H 0.3133 0.6223 0.6280 0.056 Uiso 1 1 calc R . .
C92 C 0.3729(3) 0.5951(7) 0.7275(5) 0.051(2) Uani 1 1 d . . .
H92A H 0.3539 0.6223 0.7609 0.061 Uiso 1 1 calc R . .
C93 C 0.4248(3) 0.5565(8) 0.7577(4) 0.053(2) Uani 1 1 d . . .
H93A H 0.4422 0.5607 0.8119 0.064 Uiso 1 1 calc R . .
C94 C 0.4514(3) 0.5117(7) 0.7091(4) 0.0408(18) Uani 1 1 d . . .
H94A H 0.4867 0.4817 0.7304 0.049 Uiso 1 1 calc R . .
C95 C 0.4686(2) 0.5791(5) 0.5058(3) 0.0200(12) Uani 1 1 d . . .
C96 C 0.4265(2) 0.6165(6) 0.4421(4) 0.0337(15) Uani 1 1 d . . .
H96A H 0.3942 0.5690 0.4296 0.040 Uiso 1 1 calc R . .
C97 C 0.4316(3) 0.7220(6) 0.3971(4) 0.0356(16) Uani 1 1 d . . .
H97A H 0.4026 0.7482 0.3540 0.043 Uiso 1 1 calc R . .
C98 C 0.4780(3) 0.7895(6) 0.4142(4) 0.0342(15) Uani 1 1 d . . .
H98A H 0.4811 0.8620 0.3824 0.041 Uiso 1 1 calc R . .
C99 C 0.5205(2) 0.7539(6) 0.4767(4) 0.0361(16) Uani 1 1 d . . .
H99A H 0.5527 0.8014 0.4885 0.043 Uiso 1 1 calc R . .
C100 C 0.5153(2) 0.6470(6) 0.5226(4) 0.0294(14) Uani 1 1 d . . .
H10B H 0.5443 0.6209 0.5657 0.035 Uiso 1 1 calc R . .

loop_
_atom_site_aniso_label
_atom_site_aniso_U_11
_atom_site_aniso_U_22
_atom_site_aniso_U_33
_atom_site_aniso_U_23
_atom_site_aniso_U_13
_atom_site_aniso_U_12
Fe1 0.0249(5) 0.0277(5) 0.0282(5) 0.0013(4) 0.0062(4) 0.0017(4)
S1 0.0256(8) 0.0328(9) 0.0288(9) 0.0047(7) 0.0090(7) -0.0029(7)
S2 0.0205(8) 0.0401(9) 0.0349(9) 0.0076(8) 0.0111(7) 0.0005(7)
S3 0.0259(8) 0.0330(9) 0.0356(9) -0.0025(7) 0.0148(7) -0.0004(7)
S4 0.0303(9) 0.0272(8) 0.0393(10) -0.0002(7) 0.0169(8) -0.0009(7)
N1 0.027(3) 0.028(3) 0.035(3) -0.002(2) 0.003(2) -0.004(2)
N2 0.020(3) 0.033(3) 0.027(3) -0.001(2) 0.005(2) -0.001(2)
N5 0.018(3) 0.026(3) 0.027(3) -0.001(2) 0.008(2) -0.003(2)
N6 0.020(3) 0.028(3) 0.027(3) 0.001(2) 0.002(2) 0.001(2)
O1 0.038(3) 0.042(3) 0.039(3) -0.009(2) 0.015(2) -0.001(2)
O2 0.039(3) 0.042(3) 0.041(3) 0.012(2) 0.008(2) 0.003(2)
C1 0.037(4) 0.016(3) 0.036(4) -0.001(3) 0.019(3) -0.002(3)
C2 0.027(3) 0.024(3) 0.025(3) -0.001(3) 0.007(3) 0.001(3)
C3 0.036(4) 0.034(4) 0.040(4) -0.004(3) 0.025(3) -0.003(3)
C4 0.045(4) 0.034(4) 0.022(3) 0.004(3) 0.013(3) 0.001(3)
C5 0.040(4) 0.024(3) 0.036(4) -0.010(3) 0.007(3) -0.005(3)
C6 0.023(3) 0.028(3) 0.031(4) -0.002(3) 0.009(3) -0.001(3)
C7 0.027(3) 0.016(3) 0.033(4) -0.005(3) 0.015(3) -0.001(2)
C8 0.018(3) 0.031(3) 0.022(3) 0.003(3) 0.006(3) 0.004(3)
C9 0.023(3) 0.032(3) 0.026(3) 0.007(3) 0.003(3) 0.003(3)
C10 0.031(4) 0.034(4) 0.033(4) 0.007(3) 0.014(3) 0.003(3)
C11 0.027(3) 0.055(5) 0.024(3) -0.001(3) 0.006(3) 0.008(3)
C12 0.034(4) 0.038(4) 0.039(4) -0.007(3) 0.005(3) 0.007(3)
C13 0.029(3) 0.032(4) 0.035(4) 0.007(3) 0.005(3) 0.003(3)
C14 0.024(3) 0.027(3) 0.024(3) 0.002(3) 0.001(3) 0.006(3)
Fe2 0.0289(5) 0.0375(5) 0.0428(6) 0.0098(5) 0.0131(4) 0.0058(4)
S5 0.0294(9) 0.0530(11) 0.0239(9) -0.0028(8) 0.0039(7) -0.0050(8)
S6 0.0497(11) 0.0329(9) 0.0255(9) -0.0036(7) 0.0054(8) -0.0026(8)
S7 0.0230(8) 0.0417(10) 0.0456(11) -0.0094(9) 0.0052(8) -0.0024(7)
S8 0.0267(9) 0.0424(10) 0.0388(10) 0.0004(8) 0.0059(8) -0.0048(8)
N3 0.022(3) 0.040(3) 0.058(4) 0.003(3) 0.010(3) 0.000(3)
N4 0.062(4) 0.073(5) 0.062(5) 0.029(4) 0.038(4) 0.030(4)
N7 0.022(3) 0.039(3) 0.037(3) -0.001(3) 0.006(2) -0.004(2)
N8 0.042(3) 0.022(3) 0.044(4) 0.001(2) 0.015(3) 0.000(2)
O3 0.032(3) 0.039(3) 0.083(4) -0.007(3) 0.027(3) -0.004(2)
O4 0.128(6) 0.120(6) 0.083(5) 0.062(5) 0.068(5) 0.069(5)
C15 0.017(3) 0.031(3) 0.020(3) -0.006(3) -0.001(2) -0.001(3)
C16 0.031(4) 0.043(4) 0.031(4) 0.003(3) 0.014(3) 0.012(3)
C17 0.062(5) 0.062(5) 0.040(5) 0.009(4) 0.023(4) 0.026(4)
C18 0.055(5) 0.080(6) 0.048(5) 0.033(5) 0.029(4) 0.042(5)
C19 0.035(4) 0.069(6) 0.072(6) 0.043(5) 0.022(4) 0.017(4)
C20 0.019(3) 0.054(5) 0.067(6) 0.017(4) 0.005(4) 0.001(3)
C21 0.018(3) 0.041(4) 0.043(4) 0.009(3) 0.010(3) 0.004(3)
C22 0.022(3) 0.027(3) 0.031(4) 0.006(3) 0.001(3) 0.002(3)
C23 0.027(3) 0.028(3) 0.038(4) 0.009(3) 0.007(3) 0.000(3)
C24 0.048(5) 0.035(4) 0.035(4) 0.012(3) 0.006(4) 0.001(3)
C25 0.065(5) 0.030(4) 0.046(5) 0.011(3) 0.023(4) 0.009(4)
C26 0.046(5) 0.047(5) 0.071(6) 0.026(4) 0.033(5) 0.018(4)
C27 0.029(4) 0.045(4) 0.054(5) 0.021(4) 0.008(3) 0.009(3)
C28 0.028(3) 0.024(3) 0.044(4) 0.017(3) 0.007(3) 0.004(3)
P1 0.0145(7) 0.0194(7) 0.0183(7) 0.0014(6) 0.0056(6) 0.0013(6)
P2 0.0154(7) 0.0175(7) 0.0217(8) -0.0001(6) 0.0057(6) -0.0004(6)
N9 0.019(2) 0.017(2) 0.025(3) 0.000(2) 0.005(2) 0.0026(19)
C29 0.020(3) 0.018(3) 0.016(3) -0.003(2) 0.007(2) -0.001(2)
C30 0.017(3) 0.020(3) 0.023(3) 0.003(2) 0.005(2) -0.001(2)
C31 0.022(3) 0.031(3) 0.025(3) 0.003(3) 0.006(3) 0.003(3)
C32 0.020(3) 0.039(4) 0.023(3) -0.011(3) 0.001(3) -0.006(3)
C33 0.030(3) 0.024(3) 0.028(4) -0.006(3) 0.008(3) -0.007(3)
C34 0.032(3) 0.018(3) 0.026(3) -0.002(3) 0.007(3) 0.003(3)
C35 0.017(3) 0.021(3) 0.019(3) 0.000(2) 0.008(2) 0.000(2)
C36 0.028(3) 0.023(3) 0.027(3) 0.003(3) 0.009(3) 0.009(3)
C37 0.032(3) 0.033(4) 0.025(3) 0.006(3) 0.014(3) -0.001(3)
C38 0.027(3) 0.041(4) 0.021(3) -0.004(3) 0.012(3) 0.005(3)
C39 0.032(3) 0.025(3) 0.023(3) -0.005(3) 0.009(3) 0.004(3)
C40 0.022(3) 0.021(3) 0.016(3) 0.001(2) 0.004(2) 0.000(2)
C41 0.016(3) 0.016(3) 0.027(3) 0.003(2) 0.008(2) 0.003(2)
C42 0.027(3) 0.029(3) 0.024(3) -0.007(3) 0.008(3) -0.003(3)
C43 0.027(3) 0.028(3) 0.028(3) -0.001(3) -0.002(3) 0.001(3)
C44 0.019(3) 0.024(3) 0.038(4) 0.004(3) 0.002(3) 0.007(3)
C45 0.036(4) 0.024(3) 0.032(4) -0.006(3) 0.015(3) 0.003(3)
C46 0.023(3) 0.017(3) 0.019(3) -0.006(2) 0.006(2) -0.003(2)
C47 0.029(3) 0.012(3) 0.019(3) -0.001(2) 0.006(3) -0.006(2)
C48 0.022(3) 0.029(3) 0.037(4) 0.006(3) 0.013(3) 0.000(3)
C49 0.025(3) 0.032(4) 0.048(4) 0.008(3) 0.014(3) -0.006(3)
C50 0.039(4) 0.031(4) 0.023(3) 0.006(3) 0.006(3) -0.013(3)
C51 0.027(3) 0.024(3) 0.033(4) 0.005(3) 0.000(3) 0.004(3)
C52 0.023(3) 0.025(3) 0.028(3) -0.004(3) 0.009(3) -0.004(3)
C53 0.018(3) 0.019(3) 0.024(3) 0.003(2) 0.008(2) 0.002(2)
C54 0.020(3) 0.036(4) 0.043(4) 0.001(3) 0.011(3) 0.002(3)
C55 0.035(4) 0.045(4) 0.063(5) -0.012(4) 0.027(4) 0.005(3)
C56 0.065(5) 0.036(4) 0.061(5) -0.005(4) 0.048(5) 0.006(4)
C57 0.069(5) 0.022(3) 0.028(4) -0.002(3) 0.030(4) -0.004(3)
C58 0.023(3) 0.023(3) 0.033(3) 0.009(3) 0.015(3) 0.003(3)
C59 0.017(3) 0.027(3) 0.022(3) 0.006(3) 0.004(2) 0.000(2)
C60 0.022(3) 0.035(4) 0.040(4) -0.001(3) 0.009(3) 0.000(3)
C61 0.025(3) 0.057(5) 0.021(4) 0.006(3) -0.007(3) 0.015(3)
C62 0.027(4) 0.051(5) 0.028(4) -0.005(3) 0.003(3) -0.012(3)
C63 0.042(4) 0.045(4) 0.031(4) -0.003(3) 0.009(3) -0.013(3)
P3 0.0207(8) 0.0219(8) 0.0236(8) 0.0039(7) 0.0050(7) 0.0010(6)
P4 0.0188(7) 0.0223(8) 0.0215(8) 0.0031(6) 0.0062(6) 0.0008(6)
N10 0.025(3) 0.020(2) 0.028(3) -0.001(2) 0.006(2) 0.001(2)
C64 0.034(4) 0.023(3) 0.031(4) 0.005(3) 0.012(3) 0.001(3)
C65 0.023(3) 0.021(3) 0.024(3) 0.008(3) 0.001(3) -0.002(2)
C66 0.056(5) 0.027(4) 0.033(4) 0.012(3) -0.006(4) 0.004(3)
C67 0.067(5) 0.028(4) 0.038(4) 0.000(3) -0.012(4) -0.008(4)
C68 0.053(5) 0.029(4) 0.034(4) -0.007(3) -0.005(4) -0.006(3)
C69 0.046(4) 0.039(4) 0.024(4) 0.009(3) 0.003(3) 0.002(3)
C70 0.031(3) 0.026(3) 0.029(3) 0.004(3) 0.006(3) 0.004(3)
C71 0.022(3) 0.025(3) 0.025(3) 0.003(3) 0.005(3) 0.000(3)
C72 0.026(3) 0.020(3) 0.033(4) -0.003(3) 0.006(3) -0.003(3)
C73 0.034(4) 0.030(3) 0.028(4) -0.003(3) 0.011(3) -0.005(3)
C74 0.026(3) 0.039(4) 0.035(4) -0.005(3) 0.012(3) 0.000(3)
C75 0.034(4) 0.043(4) 0.036(4) 0.007(3) 0.010(3) 0.015(3)
C76 0.038(4) 0.036(4) 0.044(4) 0.014(3) 0.017(3) 0.011(3)
C77 0.021(3) 0.024(3) 0.026(3) 0.011(3) 0.008(3) 0.002(2)
C78 0.034(4) 0.030(3) 0.033(4) -0.003(3) 0.013(3) 0.001(3)
C79 0.039(4) 0.019(3) 0.044(4) -0.002(3) 0.007(3) -0.007(3)
C80 0.022(3) 0.028(4) 0.057(5) 0.010(3) 0.005(3) 0.000(3)
C81 0.025(3) 0.036(4) 0.038(4) 0.016(3) 0.017(3) 0.010(3)
C82 0.026(3) 0.030(3) 0.026(3) 0.003(3) 0.004(3) 0.003(3)
C83 0.023(3) 0.026(3) 0.027(3) 0.003(3) -0.001(3) -0.006(3)
C84 0.038(4) 0.032(4) 0.030(4) -0.004(3) 0.006(3) -0.004(3)
C85 0.047(5) 0.042(4) 0.041(4) -0.001(4) 0.006(4) 0.000(4)
C86 0.043(4) 0.032(4) 0.050(5) -0.001(4) -0.015(4) 0.000(3)
C87 0.027(4) 0.037(4) 0.075(6) 0.019(4) 0.002(4) -0.006(3)
C88 0.027(3) 0.032(4) 0.040(4) 0.006(3) 0.005(3) -0.004(3)
C89 0.029(3) 0.025(3) 0.025(3) 0.003(3) 0.016(3) 0.001(3)
C90 0.039(4) 0.037(4) 0.041(4) -0.005(3) 0.016(3) -0.003(3)
C91 0.035(4) 0.038(4) 0.078(6) 0.001(4) 0.032(4) 0.005(3)
C92 0.077(6) 0.044(4) 0.054(5) 0.004(4) 0.051(5) 0.004(4)
C93 0.074(6) 0.052(5) 0.039(4) 0.005(4) 0.026(4) 0.022(4)
C94 0.047(4) 0.041(4) 0.031(4) 0.004(3) 0.007(3) 0.018(3)
C95 0.014(3) 0.022(3) 0.025(3) 0.008(2) 0.008(2) 0.004(2)
C96 0.026(3) 0.035(4) 0.037(4) 0.004(3) 0.006(3) -0.009(3)
C97 0.037(4) 0.040(4) 0.025(4) 0.012(3) 0.003(3) 0.004(3)
C98 0.040(4) 0.031(4) 0.030(4) 0.008(3) 0.008(3) -0.003(3)
C99 0.028(3) 0.044(4) 0.039(4) 0.003(3) 0.014(3) -0.011(3)
C100 0.027(3) 0.029(3) 0.030(4) 0.002(3) 0.006(3) 0.001(3)

loop_
_atom_type_symbol
_atom_type_description
_atom_type_scat_dispersion_real
_atom_type_scat_dispersion_imag
_atom_type_scat_source
C C 0.0033 0.0016 'International Tables Vol C Tables 4.2.6.8 and 6.1.1.4'
H H 0.0000 0.0000 'International Tables Vol C Tables 4.2.6.8 and 6.1.1.4'
N N 0.0061 0.0033 'International Tables Vol C Tables 4.2.6.8 and 6.1.1.4'
O O 0.0106 0.0060 'International Tables Vol C Tables 4.2.6.8 and 6.1.1.4'
P P 0.1023 0.0942 'International Tables Vol C Tables 4.2.6.8 and 6.1.1.4'
S S 0.1246 0.1234 'International Tables Vol C Tables 4.2.6.8 and 6.1.1.4'
Fe Fe 0.3463 0.8444 'International Tables Vol C Tables 4.2.6.8 and 6.1.1.4'

loop_
_geom_angle_atom_site_label_1
_geom_angle_atom_site_label_2
_geom_angle_atom_site_label_3
_geom_angle
_geom_angle_site_symmetry_1
_geom_angle_site_symmetry_3
_geom_angle_publ_flag
N2 Fe1 N1 116.5(2) . . ?
N2 Fe1 S3 111.78(17) . . ?
N1 Fe1 S3 103.47(18) . . ?
N2 Fe1 S1 101.79(17) . . ?
N1 Fe1 S1 111.50(18) . . ?
S3 Fe1 S1 112.10(6) . . ?
C1 S1 Fe1 111.1(2) . . ?
C2 S2 C1 88.3(3) . . ?
C8 S3 Fe1 108.9(2) . . ?
C9 S4 C8 88.6(3) . . ?
O1 N1 Fe1 170.4(5) . . ?
O2 N2 Fe1 169.4(5) . . ?
C1 N5 C7 111.6(5) . . ?
C8 N6 C14 110.0(5) . . ?
N5 C1 S1 123.4(4) . . ?
N5 C1 S2 115.2(4) . . ?
S1 C1 S2 121.5(4) . . ?
C3 C2 C7 120.9(6) . . ?
C3 C2 S2 129.2(5) . . ?
C7 C2 S2 109.8(4) . . ?
C4 C3 C2 117.9(6) . . ?
C5 C4 C3 121.3(6) . . ?
C6 C5 C4 120.6(6) . . ?
C5 C6 C7 119.7(6) . . ?
N5 C7 C2 115.1(5) . . ?
N5 C7 C6 125.4(5) . . ?
C2 C7 C6 119.5(5) . . ?
N6 C8 S3 121.4(4) . . ?
N6 C8 S4 116.3(4) . . ?
S3 C8 S4 122.2(3) . . ?
C10 C9 C14 121.8(6) . . ?
C10 C9 S4 128.8(5) . . ?
C14 C9 S4 109.3(4) . . ?
C11 C10 C9 117.5(6) . . ?
C10 C11 C12 121.9(6) . . ?
C11 C12 C13 119.9(6) . . ?
C14 C13 C12 118.5(6) . . ?
C13 C14 C9 120.4(6) . . ?
C13 C14 N6 123.8(6) . . ?
C9 C14 N6 115.8(5) . . ?
N3 Fe2 N4 116.3(3) . . ?
N3 Fe2 S5 109.45(19) . . ?
N4 Fe2 S5 102.7(3) . . ?
N3 Fe2 S7 108.0(2) . . ?
N4 Fe2 S7 111.5(2) . . ?
S5 Fe2 S7 108.70(7) . . ?
C15 S5 Fe2 107.3(2) . . ?
C16 S6 C15 89.0(3) . . ?
C22 S7 Fe2 105.8(2) . . ?
C23 S8 C22 89.0(3) . . ?
O3 N3 Fe2 168.0(6) . . ?
O4 N4 Fe2 170.7(6) . . ?
C15 N7 C21 110.9(5) . . ?
C22 N8 C28 108.9(5) . . ?
N7 C15 S5 123.1(5) . . ?
N7 C15 S6 115.0(5) . . ?
S5 C15 S6 121.9(4) . . ?
C21 C16 C17 123.0(7) . . ?
C21 C16 S6 108.7(5) . . ?
C17 C16 S6 128.3(6) . . ?
C18 C17 C16 118.2(8) . . ?
C17 C18 C19 120.7(8) . . ?
C18 C19 C20 122.1(7) . . ?
C19 C20 C21 117.7(8) . . ?
N7 C21 C16 116.3(6) . . ?
N7 C21 C20 125.4(7) . . ?
C16 C21 C20 118.2(6) . . ?
N8 C22 S7 123.7(5) . . ?
N8 C22 S8 116.1(5) . . ?
S7 C22 S8 120.2(3) . . ?
C24 C23 C28 122.6(6) . . ?
C24 C23 S8 128.6(5) . . ?
C28 C23 S8 108.7(5) . . ?
C25 C24 C23 117.5(7) . . ?
C26 C25 C24 121.3(7) . . ?
C25 C26 C27 121.2(7) . . ?
C26 C27 C28 119.4(7) . . ?
N8 C28 C27 124.8(6) . . ?
N8 C28 C23 117.2(6) . . ?
C27 C28 C23 118.0(7) . . ?
N9 P1 C29 108.1(2) . . ?
N9 P1 C35 108.7(2) . . ?
C29 P1 C35 107.1(2) . . ?
N9 P1 C41 114.1(2) . . ?
C29 P1 C41 111.1(3) . . ?
C35 P1 C41 107.5(2) . . ?
N9 P2 C47 108.1(3) . . ?
N9 P2 C59 112.1(3) . . ?
C47 P2 C59 108.8(3) . . ?
N9 P2 C53 113.6(3) . . ?
C47 P2 C53 104.4(3) . . ?
C59 P2 C53 109.4(3) . . ?
P2 N9 P1 136.7(3) . . ?
C30 C29 C34 119.3(5) . . ?
C30 C29 P1 116.4(4) . . ?
C34 C29 P1 123.9(4) . . ?
C31 C30 C29 120.6(5) . . ?
C32 C31 C30 120.0(6) . . ?
C33 C32 C31 119.4(6) . . ?
C32 C33 C34 121.0(5) . . ?
C33 C34 C29 119.7(5) . . ?
C40 C35 C36 120.5(5) . . ?
C40 C35 P1 119.9(4) . . ?
C36 C35 P1 119.4(4) . . ?
C35 C36 C37 119.6(5) . . ?
C38 C37 C36 119.9(6) . . ?
C37 C38 C39 120.2(5) . . ?
C38 C39 C40 120.6(5) . . ?
C35 C40 C39 119.1(5) . . ?
C46 C41 C42 118.8(5) . . ?
C46 C41 P1 121.9(4) . . ?
C42 C41 P1 118.5(4) . . ?
C43 C42 C41 120.1(5) . . ?
C44 C43 C42 119.9(6) . . ?
C45 C44 C43 121.1(6) . . ?
C44 C45 C46 120.0(5) . . ?
C45 C46 C41 120.0(5) . . ?
C52 C47 C48 119.5(5) . . ?
C52 C47 P2 120.7(4) . . ?
C48 C47 P2 119.7(4) . . ?
C49 C48 C47 120.5(6) . . ?
C50 C49 C48 119.5(6) . . ?
C49 C50 C51 120.8(6) . . ?
C50 C51 C52 120.0(6) . . ?
C47 C52 C51 119.6(5) . . ?
C54 C53 C58 118.9(5) . . ?
C54 C53 P2 124.8(5) . . ?
C58 C53 P2 116.1(4) . . ?
C53 C54 C55 120.4(6) . . ?
C56 C55 C54 120.6(6) . . ?
C55 C56 C57 120.0(6) . . ?
C56 C57 C58 120.3(7) . . ?
C53 C58 C57 119.7(6) . . ?
C60 C59 C64 118.6(5) . . ?
C60 C59 P2 122.5(5) . . ?
C64 C59 P2 118.2(4) . . ?
C61 C60 C59 119.7(6) . . ?
C62 C61 C60 121.7(6) . . ?
C61 C62 C63 120.0(6) . . ?
C62 C63 C64 119.9(6) . . ?
N10 P3 C71 109.6(3) . . ?
N10 P3 C77 114.5(3) . . ?
C71 P3 C77 109.7(3) . . ?
N10 P3 C65 109.5(3) . . ?
C71 P3 C65 104.5(3) . . ?
C77 P3 C65 108.5(3) . . ?
N10 P4 C89 111.3(3) . . ?
N10 P4 C83 113.9(3) . . ?
C89 P4 C83 108.6(3) . . ?
N10 P4 C95 107.3(2) . . ?
C89 P4 C95 108.1(3) . . ?
C83 P4 C95 107.4(3) . . ?
P4 N10 P3 138.3(3) . . ?
C63 C64 C59 120.0(6) . . ?
C66 C65 C70 118.9(6) . . ?
C66 C65 P3 119.1(4) . . ?
C70 C65 P3 121.7(5) . . ?
C67 C66 C65 119.8(6) . . ?
C66 C67 C68 121.5(6) . . ?
C67 C68 C69 119.9(6) . . ?
C68 C69 C70 119.7(6) . . ?
C69 C70 C65 120.1(6) . . ?
C72 C71 C76 119.4(6) . . ?
C72 C71 P3 119.4(4) . . ?
C76 C71 P3 120.8(4) . . ?
C73 C72 C71 119.4(6) . . ?
C72 C73 C74 121.0(6) . . ?
C75 C74 C73 120.1(6) . . ?
C74 C75 C76 120.4(6) . . ?
C75 C76 C71 119.8(6) . . ?
C78 C77 C82 118.8(5) . . ?
C78 C77 P3 122.2(4) . . ?
C82 C77 P3 118.6(5) . . ?
C79 C78 C77 120.8(6) . . ?
C78 C79 C80 119.2(6) . . ?
C81 C80 C79 120.4(6) . . ?
C82 C81 C80 120.2(6) . . ?
C81 C82 C77 120.6(6) . . ?
C88 C83 C84 119.6(6) . . ?
C88 C83 P4 122.5(5) . . ?
C84 C83 P4 117.7(5) . . ?
C85 C84 C83 121.0(7) . . ?
C84 C85 C86 119.2(7) . . ?
C85 C86 C87 121.1(7) . . ?
C86 C87 C88 119.6(7) . . ?
C83 C88 C87 119.5(7) . . ?
C94 C89 C90 119.4(6) . . ?
C94 C89 P4 119.8(5) . . ?
C90 C89 P4 120.7(5) . . ?
C91 C90 C89 119.3(7) . . ?
C92 C91 C90 120.8(7) . . ?
C91 C92 C93 119.6(7) . . ?
C94 C93 C92 119.8(7) . . ?
C89 C94 C93 121.0(7) . . ?
C100 C95 C96 119.5(5) . . ?
C100 C95 P4 118.8(4) . . ?
C96 C95 P4 121.6(4) . . ?
C97 C96 C95 120.0(6) . . ?
C98 C97 C96 120.3(6) . . ?
C97 C98 C99 120.9(6) . . ?
C98 C99 C100 118.8(6) . . ?
C95 C100 C99 120.4(6) . . ?

loop_
_geom_bond_atom_site_label_1
_geom_bond_atom_site_label_2
_geom_bond_distance
_geom_bond_site_symmetry_2
_geom_bond_publ_flag
Fe1 N2 1.680(5) . ?
Fe1 N1 1.687(6) . ?
Fe1 S3 2.2928(18) . ?
Fe1 S1 2.2953(17) . ?
S1 C1 1.743(6) . ?
S2 C2 1.748(6) . ?
S2 C1 1.785(6) . ?
S3 C8 1.749(6) . ?
S4 C9 1.747(6) . ?
S4 C8 1.768(6) . ?
N1 O1 1.174(6) . ?
N2 O2 1.173(6) . ?
N5 C1 1.291(7) . ?
N5 C7 1.391(7) . ?
N6 C8 1.293(7) . ?
N6 C14 1.404(7) . ?
C2 C3 1.394(8) . ?
C2 C7 1.398(8) . ?
C3 C4 1.393(9) . ?
C4 C5 1.384(9) . ?
C5 C6 1.369(8) . ?
C6 C7 1.399(8) . ?
C9 C10 1.390(8) . ?
C9 C14 1.397(8) . ?
C10 C11 1.371(9) . ?
C11 C12 1.402(9) . ?
C12 C13 1.403(9) . ?
C13 C14 1.379(8) . ?
Fe2 N3 1.674(6) . ?
Fe2 N4 1.679(7) . ?
Fe2 S5 2.290(2) . ?
Fe2 S7 2.2901(19) . ?
S5 C15 1.736(6) . ?
S6 C16 1.742(7) . ?
S6 C15 1.757(6) . ?
S7 C22 1.732(7) . ?
S8 C23 1.739(7) . ?
S8 C22 1.768(6) . ?
N3 O3 1.190(7) . ?
N4 O4 1.184(7) . ?
N7 C15 1.296(8) . ?
N7 C21 1.377(8) . ?
N8 C22 1.317(8) . ?
N8 C28 1.391(8) . ?
C16 C21 1.383(9) . ?
C16 C17 1.398(9) . ?
C17 C18 1.353(11) . ?
C18 C19 1.378(12) . ?
C19 C20 1.401(11) . ?
C20 C21 1.413(9) . ?
C23 C24 1.383(9) . ?
C23 C28 1.403(9) . ?
C24 C25 1.378(10) . ?
C25 C26 1.372(11) . ?
C26 C27 1.381(10) . ?
C27 C28 1.393(9) . ?
P1 N9 1.588(5) . ?
P1 C29 1.781(6) . ?
P1 C35 1.799(5) . ?
P1 C41 1.815(5) . ?
P2 N9 1.578(5) . ?
P2 C47 1.786(5) . ?
P2 C59 1.795(6) . ?
P2 C53 1.803(6) . ?
C29 C30 1.393(7) . ?
C29 C34 1.395(7) . ?
C30 C31 1.391(8) . ?
C31 C32 1.391(8) . ?
C32 C33 1.386(8) . ?
C33 C34 1.393(8) . ?
C35 C40 1.380(7) . ?
C35 C36 1.392(8) . ?
C36 C37 1.393(8) . ?
C37 C38 1.374(8) . ?
C38 C39 1.383(8) . ?
C39 C40 1.391(7) . ?
C41 C46 1.389(7) . ?
C41 C42 1.396(8) . ?
C42 C43 1.379(8) . ?
C43 C44 1.363(8) . ?
C44 C45 1.362(9) . ?
C45 C46 1.383(8) . ?
C47 C52 1.385(8) . ?
C47 C48 1.395(7) . ?
C48 C49 1.375(8) . ?
C49 C50 1.373(9) . ?
C50 C51 1.377(8) . ?
C51 C52 1.388(8) . ?
C53 C54 1.379(8) . ?
C53 C58 1.386(8) . ?
C54 C55 1.384(9) . ?
C55 C56 1.353(10) . ?
C56 C57 1.372(10) . ?
C57 C58 1.391(8) . ?
C59 C60 1.393(8) . ?
C59 C64 1.410(8) . ?
C60 C61 1.373(8) . ?
C61 C62 1.360(9) . ?
C62 C63 1.378(9) . ?
C63 C64 1.388(9) . ?
P3 N10 1.585(5) . ?
P3 C71 1.792(6) . ?
P3 C77 1.798(6) . ?
P3 C65 1.798(6) . ?
P4 N10 1.581(5) . ?
P4 C89 1.793(6) . ?
P4 C83 1.798(6) . ?
P4 C95 1.804(5) . ?
C65 C66 1.393(8) . ?
C65 C70 1.395(8) . ?
C66 C67 1.363(9) . ?
C67 C68 1.366(9) . ?
C68 C69 1.378(9) . ?
C69 C70 1.386(9) . ?
C71 C72 1.395(8) . ?
C71 C76 1.400(8) . ?
C72 C73 1.379(8) . ?
C73 C74 1.380(9) . ?
C74 C75 1.365(9) . ?
C75 C76 1.386(9) . ?
C77 C78 1.394(8) . ?
C77 C82 1.394(8) . ?
C78 C79 1.369(8) . ?
C79 C80 1.394(9) . ?
C80 C81 1.380(9) . ?
C81 C82 1.357(8) . ?
C83 C88 1.366(8) . ?
C83 C84 1.396(9) . ?
C84 C85 1.367(9) . ?
C85 C86 1.372(10) . ?
C86 C87 1.373(11) . ?
C87 C88 1.407(9) . ?
C89 C94 1.368(8) . ?
C89 C90 1.393(9) . ?
C90 C91 1.385(9) . ?
C91 C92 1.373(11) . ?
C92 C93 1.380(11) . ?
C93 C94 1.380(9) . ?
C95 C100 1.372(8) . ?
C95 C96 1.388(8) . ?
C96 C97 1.372(8) . ?
C97 C98 1.363(9) . ?
C98 C99 1.378(9) . ?
C99 C100 1.394(8) . ?
